data_7202392
loop_
_publ_author_name
'Hamblin, Jacqueline'
'Argent, Stephen P.'
'Blake, Alexander J.'
'Wilson, Claire'
'Champness, Neil R.'

_publ_section_title
;
 Hydrogen-bonding tectons for the construction of bimolecular framework
 materials
;
_journal_issue 12
_journal_name_full CrystEngComm
_journal_page_first 1782
_journal_paper_doi 10.1039/b811462e
_journal_volume 10
_journal_year 2008
_chemical_formula_moiety 'C48 H52 N6 O12 S4'
_chemical_formula_sum 'C48 H52 N6 O12 S4'
_chemical_formula_weight 1033.20
_chemical_name_systematic
;
?
;
_space_group_IT_number 2
_symmetry_cell_setting triclinic
_symmetry_space_group_name_Hall '-P 1'
_symmetry_space_group_name_H-M 'P -1'
_atom_sites_solution_hydrogens 'geom, NH difmap'
_atom_sites_solution_primary direct
_atom_sites_solution_secondary difmap
_audit_creation_method SHELXL-97
_cell_angle_alpha 88.801(2)
_cell_angle_beta 81.921(2)
_cell_angle_gamma 63.489(2)
_cell_formula_units_Z 1
_cell_length_a 9.5846(12)
_cell_length_b 10.1883(13)
_cell_length_c 14.561(2)
_cell_measurement_reflns_used 995
_cell_measurement_temperature 150(2)
_cell_measurement_theta_max 25.25
_cell_measurement_theta_min 2.4
_cell_volume 1258.3(3)
_computing_cell_refinement 'Bruker SAINT version 6.36a (Bruker, 2000)'
_computing_data_collection 'Bruker SMART version 5.625 (Bruker, 2001)'
_computing_data_reduction 'Bruker SAINT; Bruker SHELXTL (Bruker, 2001)'
_computing_publication_material 'enCIFer (CCDC, 2003); PLATON (Spek, 2003)'
_computing_structure_refinement 'SHELXL-97 (Sheldrick, 1997)'
_computing_structure_solution 'SHELXS-97 (Sheldrick, 1990)'
_diffrn_ambient_temperature 150(2)
_diffrn_measured_fraction_theta_full 0.842
_diffrn_measured_fraction_theta_max 0.842
_diffrn_measurement_device_type 'Bruker SMART APEX CCD area detector'
_diffrn_measurement_method \w
_diffrn_radiation_monochromator graphite
_diffrn_radiation_source ' sealed tube'
_diffrn_radiation_type MoK\a
_diffrn_radiation_wavelength 0.71073
_diffrn_reflns_av_R_equivalents 0.010
_diffrn_reflns_av_sigmaI/netI 0.051
_diffrn_reflns_limit_h_max 11
_diffrn_reflns_limit_h_min -11
_diffrn_reflns_limit_k_max 12
_diffrn_reflns_limit_k_min -12
_diffrn_reflns_limit_l_max 17
_diffrn_reflns_limit_l_min -17
_diffrn_reflns_number 4002
_diffrn_reflns_theta_full 25.60
_diffrn_reflns_theta_max 25.60
_diffrn_reflns_theta_min 2.40
_diffrn_standards_decay_% 0
_diffrn_standards_number 0
_exptl_absorpt_coefficient_mu 0.256
_exptl_absorpt_correction_type none
_exptl_crystal_colour yellow
_exptl_crystal_density_diffrn 1.363
_exptl_crystal_density_method 'not measured'
_exptl_crystal_description tablet
_exptl_crystal_F_000 542
_exptl_crystal_size_max 0.28
_exptl_crystal_size_mid 0.20
_exptl_crystal_size_min 0.09
_refine_diff_density_max 0.36
_refine_diff_density_min -0.32
_refine_diff_density_rms 0.07
_refine_ls_extinction_method none
_refine_ls_goodness_of_fit_ref 0.963
_refine_ls_hydrogen_treatment ' constr, NH refall'
_refine_ls_matrix_type full
_refine_ls_number_parameters 324
_refine_ls_number_reflns 4002
_refine_ls_number_restraints 0
_refine_ls_restrained_S_all 0.963
_refine_ls_R_factor_all 0.0643
_refine_ls_R_factor_gt 0.0486
_refine_ls_shift/su_max 0.000
_refine_ls_shift/su_mean 0.000
_refine_ls_structure_factor_coef Fsqd
_refine_ls_weighting_details 'calc w=1/[\s^2^(Fo^2^)+(0.0794P)^2^] where P=(Fo^2^+2Fc^2^)/3'
_refine_ls_weighting_scheme calc
_refine_ls_wR_factor_gt 0.1190
_refine_ls_wR_factor_ref 0.1263
_reflns_number_gt 3034
_reflns_number_total 4002
_reflns_threshold_expression I>2sigma(I)
_cod_data_source_file b811462e.txt
_cod_data_source_block 1
_cod_depositor_comments
;
The following automatic conversions were performed:
'_symmetry_cell_setting' value 'Triclinic' changed to 'triclinic'
according to '/home/saulius/struct/CIF-dictionaries/cif_core.dic'
dictionary named 'cif_core.dic' version 2.4.1 from 2010-06-29.

Automatic conversion script
Id: cif_fix_enum 1527 2010-12-29 10:47:43Z saulius 
;
_cod_database_code 7202392

loop_
_symmetry_equiv_pos_as_xyz
'x, y, z'
'-x, -y, -z'

loop_
_atom_site_label
_atom_site_type_symbol
_atom_site_fract_x
_atom_site_fract_y
_atom_site_fract_z
_atom_site_U_iso_or_equiv
_atom_site_adp_type
_atom_site_occupancy
_atom_site_symmetry_multiplicity
_atom_site_calc_flag
_atom_site_refinement_flags
_atom_site_disorder_assembly
_atom_site_disorder_group
C1 C 0.4306(3) 0.3591(3) 0.03606(16) 0.0209(6) Uani 1 1 d . . .
C2 C 0.2802(3) 0.4232(3) 0.01352(17) 0.0221(6) Uani 1 1 d . . .
H2 H 0.2152 0.3748 0.0252 0.027 Uiso 1 1 calc R . .
C7 C 0.7766(3) 0.4401(3) 0.02667(17) 0.0218(6) Uani 1 1 d . . .
H7 H 0.8800 0.3966 0.0428 0.026 Uiso 1 1 calc R . .
C8 C 0.6840(3) 0.3678(3) 0.04319(16) 0.0201(5) Uani 1 1 d . . .
C9 C 0.5290(3) 0.4311(3) 0.01981(16) 0.0193(5) Uani 1 1 d . . .
C11 C 0.4890(3) 0.2139(3) 0.07750(17) 0.0221(6) Uani 1 1 d . . .
O12 O 0.4128(2) 0.14544(19) 0.09336(13) 0.0297(4) Uani 1 1 d . . .
N13 N 0.6440(2) 0.1567(2) 0.09973(14) 0.0213(5) Uani 1 1 d . . .
C14 C 0.7461(3) 0.2234(3) 0.08538(17) 0.0217(6) Uani 1 1 d . . .
O15 O 0.87691(19) 0.16312(19) 0.10784(13) 0.0296(4) Uani 1 1 d . . .
N21 N 0.6486(3) 0.0344(3) 0.23800(15) 0.0263(5) Uani 1 1 d . . .
H21 H 0.581(4) 0.111(4) 0.265(2) 0.042(9) Uiso 1 1 d . . .
C22 C 0.6870(3) -0.0835(3) 0.29226(18) 0.0271(6) Uani 1 1 d . . .
O22 O 0.6373(2) -0.0711(2) 0.37473(13) 0.0383(5) Uani 1 1 d . . .
N23 N 0.7866(2) -0.2174(2) 0.24632(15) 0.0243(5) Uani 1 1 d . . .
H23 H 0.807(4) -0.295(4) 0.280(3) 0.055(10) Uiso 1 1 d . . .
C24 C 0.8410(3) -0.2418(3) 0.15170(18) 0.0220(6) Uani 1 1 d . . .
O24 O 0.9256(2) -0.36837(19) 0.11935(12) 0.0283(4) Uani 1 1 d . . .
C25 C 0.7907(3) -0.1111(3) 0.10015(17) 0.0229(6) Uani 1 1 d . . .
H25 H 0.8225 -0.1170 0.0349 0.027 Uiso 1 1 calc R . .
C26 C 0.6984(3) 0.0196(3) 0.14463(17) 0.0218(6) Uani 1 1 d . . .
C1B C 0.3777(3) 0.6256(3) 0.23019(19) 0.0330(7) Uani 1 1 d . . .
H1B H 0.4168 0.5323 0.2569 0.040 Uiso 1 1 calc R . .
C2B C 0.4704(3) 0.6988(3) 0.2157(2) 0.0353(7) Uani 1 1 d . . .
H2B H 0.5726 0.6563 0.2336 0.042 Uiso 1 1 calc R . .
C3B C 0.4148(3) 0.8330(3) 0.1756(2) 0.0339(7) Uani 1 1 d . . .
H3B H 0.4787 0.8826 0.1651 0.041 Uiso 1 1 calc R . .
C4B C 0.2661(3) 0.8946(3) 0.15065(19) 0.0327(7) Uani 1 1 d . . .
H4B H 0.2278 0.9869 0.1226 0.039 Uiso 1 1 calc R . .
C5B C 0.1722(3) 0.8236(3) 0.1660(2) 0.0353(7) Uani 1 1 d . . .
H5B H 0.0692 0.8674 0.1494 0.042 Uiso 1 1 calc R . .
C6B C 0.2282(3) 0.6889(3) 0.2056(2) 0.0351(7) Uani 1 1 d . . .
H6B H 0.1639 0.6396 0.2159 0.042 Uiso 1 1 calc R . .
C1C C 1.1190(4) 0.9313(3) 0.4273(2) 0.0465(8) Uani 1 1 d . . .
H1C H 1.2017 0.8837 0.3774 0.056 Uiso 1 1 calc R . .
C2C C 0.9897(4) 0.9059(3) 0.4370(2) 0.0470(9) Uani 1 1 d . . .
H2C H 0.9826 0.8417 0.3935 0.056 Uiso 1 1 calc R . .
C3C C 0.8683(4) 0.9733(3) 0.5101(2) 0.0465(8) Uani 1 1 d . . .
H3C H 0.7784 0.9551 0.5175 0.056 Uiso 1 1 calc R . .
S1D S 0.88102(8) 0.39876(7) 0.26578(5) 0.0308(2) Uani 1 1 d . . .
O2D O 0.8601(2) 0.5176(2) 0.33556(13) 0.0383(5) Uani 1 1 d . . .
C3D C 1.0861(4) 0.2969(4) 0.2339(3) 0.0707(13) Uani 1 1 d . . .
H3D1 H 1.1272 0.3568 0.1969 0.106 Uiso 1 1 calc R . .
H3D2 H 1.1085 0.2084 0.1971 0.106 Uiso 1 1 calc R . .
H3D3 H 1.1367 0.2686 0.2899 0.106 Uiso 1 1 calc R . .
C4D C 0.8413(4) 0.2662(4) 0.3299(2) 0.0498(9) Uani 1 1 d . . .
H4D1 H 0.7283 0.3075 0.3531 0.075 Uiso 1 1 calc R . .
H4D2 H 0.9008 0.2391 0.3825 0.075 Uiso 1 1 calc R . .
H4D3 H 0.8727 0.1788 0.2897 0.075 Uiso 1 1 calc R . .
S1E S 0.34661(9) 0.30173(8) 0.41297(5) 0.0377(2) Uani 1 1 d . . .
O2E O 0.4435(2) 0.3014(2) 0.32196(14) 0.0439(6) Uani 1 1 d . . .
C3E C 0.4647(4) 0.2892(4) 0.4998(2) 0.0459(8) Uani 1 1 d . . .
H3E1 H 0.5525 0.1903 0.4966 0.069 Uiso 1 1 calc R . .
H3E2 H 0.4005 0.3092 0.5612 0.069 Uiso 1 1 calc R . .
H3E3 H 0.5062 0.3614 0.4894 0.069 Uiso 1 1 calc R . .
C4E C 0.2030(3) 0.4884(3) 0.4370(2) 0.0462(8) Uani 1 1 d . . .
H4E1 H 0.1256 0.5150 0.3940 0.069 Uiso 1 1 calc R . .
H4E2 H 0.2552 0.5524 0.4292 0.069 Uiso 1 1 calc R . .
H4E3 H 0.1495 0.5002 0.5009 0.069 Uiso 1 1 calc R . .

loop_
_atom_site_aniso_label
_atom_site_aniso_U_11
_atom_site_aniso_U_22
_atom_site_aniso_U_33
_atom_site_aniso_U_23
_atom_site_aniso_U_13
_atom_site_aniso_U_12
C1 0.0211(12) 0.0237(14) 0.0131(13) -0.0021(10) 0.0003(10) -0.0064(11)
C2 0.0221(12) 0.0239(14) 0.0181(13) -0.0016(11) -0.0003(10) -0.0088(11)
C7 0.0179(12) 0.0238(14) 0.0178(13) -0.0016(11) -0.0015(10) -0.0043(11)
C8 0.0184(11) 0.0219(14) 0.0146(13) -0.0035(10) -0.0001(10) -0.0048(10)
C9 0.0194(11) 0.0199(13) 0.0116(12) -0.0026(10) 0.0013(9) -0.0034(10)
C11 0.0207(12) 0.0234(14) 0.0163(13) -0.0018(10) -0.0002(10) -0.0053(11)
O12 0.0268(9) 0.0248(10) 0.0374(12) 0.0075(9) -0.0065(8) -0.0112(8)
N13 0.0200(10) 0.0186(11) 0.0193(11) 0.0011(9) -0.0018(9) -0.0037(9)
C14 0.0199(12) 0.0231(14) 0.0169(13) -0.0047(11) -0.0005(10) -0.0053(11)
O15 0.0249(9) 0.0258(10) 0.0341(11) 0.0070(8) -0.0103(8) -0.0062(8)
N21 0.0313(12) 0.0191(13) 0.0164(12) -0.0016(10) -0.0004(10) -0.0013(10)
C22 0.0328(14) 0.0256(15) 0.0190(15) -0.0011(11) -0.0046(12) -0.0093(12)
O22 0.0576(13) 0.0308(11) 0.0148(11) 0.0009(8) 0.0010(9) -0.0111(10)
N23 0.0300(12) 0.0192(12) 0.0186(12) 0.0012(10) -0.0038(10) -0.0066(10)
C24 0.0189(12) 0.0230(14) 0.0206(14) -0.0002(11) -0.0036(10) -0.0060(11)
O24 0.0285(9) 0.0211(10) 0.0260(10) -0.0046(8) -0.0007(8) -0.0035(8)
C25 0.0230(12) 0.0249(14) 0.0156(13) -0.0011(11) -0.0015(10) -0.0065(11)
C26 0.0211(12) 0.0211(14) 0.0213(14) 0.0014(11) -0.0041(10) -0.0075(11)
C1B 0.0385(15) 0.0256(15) 0.0261(16) -0.0002(12) 0.0001(13) -0.0078(13)
C2B 0.0248(14) 0.0343(17) 0.0379(18) 0.0011(14) -0.0060(13) -0.0051(13)
C3B 0.0341(15) 0.0335(17) 0.0346(17) -0.0012(13) -0.0014(13) -0.0166(13)
C4B 0.0383(15) 0.0235(15) 0.0281(16) -0.0027(12) -0.0040(13) -0.0066(12)
C5B 0.0270(14) 0.0382(18) 0.0321(17) -0.0066(14) -0.0070(12) -0.0058(13)
C6B 0.0352(15) 0.0422(19) 0.0312(17) -0.0065(14) 0.0038(13) -0.0226(14)
C1C 0.0449(18) 0.0396(19) 0.0358(19) -0.0041(15) -0.0062(15) -0.0015(15)
C2C 0.057(2) 0.0280(17) 0.043(2) -0.0061(15) -0.0193(16) -0.0037(15)
C3C 0.0458(18) 0.0358(18) 0.050(2) 0.0045(16) -0.0155(16) -0.0093(15)
S1D 0.0363(4) 0.0257(4) 0.0218(4) 0.0005(3) -0.0024(3) -0.0066(3)
O2D 0.0547(12) 0.0211(10) 0.0224(11) -0.0012(8) -0.0002(9) -0.0038(9)
C3D 0.0419(19) 0.058(2) 0.098(3) -0.046(2) 0.023(2) -0.0178(18)
C4D 0.072(2) 0.045(2) 0.0378(19) 0.0092(15) -0.0065(17) -0.0310(18)
S1E 0.0461(4) 0.0323(4) 0.0278(4) -0.0013(3) 0.0043(3) -0.0140(3)
O2E 0.0571(13) 0.0265(11) 0.0263(12) -0.0020(9) 0.0146(10) -0.0051(10)
C3E 0.0411(17) 0.050(2) 0.0325(18) 0.0072(15) -0.0010(14) -0.0099(15)
C4E 0.0401(17) 0.047(2) 0.0284(17) -0.0069(15) 0.0025(14) -0.0008(15)

loop_
_atom_type_symbol
_atom_type_description
_atom_type_scat_dispersion_real
_atom_type_scat_dispersion_imag
_atom_type_scat_source
C C 0.0033 0.0016 'International Tables Vol C Tables 4.2.6.8 and 6.1.1.4'
H H 0.0000 0.0000 'International Tables Vol C Tables 4.2.6.8 and 6.1.1.4'
N N 0.0061 0.0033 'International Tables Vol C Tables 4.2.6.8 and 6.1.1.4'
O O 0.0106 0.0060 'International Tables Vol C Tables 4.2.6.8 and 6.1.1.4'
S S 0.1246 0.1234 'International Tables Vol C Tables 4.2.6.8 and 6.1.1.4'

loop_
_geom_angle_atom_site_label_1
_geom_angle_atom_site_label_2
_geom_angle_atom_site_label_3
_geom_angle
_geom_angle_site_symmetry_1
_geom_angle_site_symmetry_3
_geom_angle_publ_flag
C2 C1 C9 120.8(2) . . ?
C2 C1 C11 119.0(2) . . ?
C9 C1 C11 120.3(2) . . ?
C1 C2 C7 119.9(2) . 2_665 ?
C8 C7 C2 120.7(2) . 2_665 ?
C7 C8 C9 120.5(2) . . ?
C7 C8 C14 120.0(2) . . ?
C9 C8 C14 119.5(2) . . ?
C9 C9 C8 119.0(3) 2_665 . ?
C9 C9 C1 119.2(3) 2_665 . ?
C8 C9 C1 121.8(2) . . ?
O12 C11 N13 120.4(2) . . ?
O12 C11 C1 124.3(2) . . ?
N13 C11 C1 115.3(2) . . ?
C14 N13 C11 126.7(2) . . ?
C14 N13 C26 117.57(19) . . ?
C11 N13 C26 115.7(2) . . ?
O15 C14 N13 120.5(2) . . ?
O15 C14 C8 123.2(2) . . ?
N13 C14 C8 116.4(2) . . ?
C22 N21 C26 122.0(2) . . ?
O22 C22 N21 122.1(2) . . ?
O22 C22 N23 123.0(3) . . ?
N21 C22 N23 114.9(2) . . ?
C22 N23 C24 126.5(2) . . ?
O24 C24 N23 119.7(2) . . ?
O24 C24 C25 126.0(2) . . ?
N23 C24 C25 114.3(2) . . ?
C26 C25 C24 119.5(2) . . ?
C25 C26 N21 122.7(2) . . ?
C25 C26 N13 123.8(2) . . ?
N21 C26 N13 113.5(2) . . ?
C6B C1B C2B 119.7(3) . . ?
C3B C2B C1B 120.2(3) . . ?
C4B C3B C2B 119.6(3) . . ?
C3B C4B C5B 120.5(3) . . ?
C6B C5B C4B 119.9(3) . . ?
C5B C6B C1B 120.1(3) . . ?
C2C C1C C3C 121.0(3) . 2_776 ?
C1C C2C C3C 120.4(3) . . ?
C2C C3C C1C 118.6(3) . 2_776 ?
O2D S1D C3D 105.33(15) . . ?
O2D S1D C4D 106.80(14) . . ?
C3D S1D C4D 99.46(19) . . ?
O2E S1E C3E 105.58(14) . . ?
O2E S1E C4E 105.25(14) . . ?
C3E S1E C4E 98.30(15) . . ?

loop_
_geom_bond_atom_site_label_1
_geom_bond_atom_site_label_2
_geom_bond_distance
_geom_bond_site_symmetry_2
_geom_bond_publ_flag
C1 C2 1.377(3) . ?
C1 C9 1.425(3) . ?
C1 C11 1.478(4) . ?
C2 C7 1.398(4) 2_665 ?
C7 C8 1.380(3) . ?
C7 C2 1.398(4) 2_665 ?
C8 C9 1.419(3) . ?
C8 C14 1.477(4) . ?
C9 C9 1.405(5) 2_665 ?
C11 O12 1.214(3) . ?
C11 N13 1.416(3) . ?
N13 C14 1.411(3) . ?
N13 C26 1.435(3) . ?
C14 O15 1.215(3) . ?
N21 C22 1.360(3) . ?
N21 C26 1.364(3) . ?
C22 O22 1.215(3) . ?
C22 N23 1.385(3) . ?
N23 C24 1.389(3) . ?
C24 O24 1.235(3) . ?
C24 C25 1.434(4) . ?
C25 C26 1.341(3) . ?
C1B C6B 1.380(4) . ?
C1B C2B 1.387(4) . ?
C2B C3B 1.378(4) . ?
C3B C4B 1.376(4) . ?
C4B C5B 1.379(4) . ?
C5B C6B 1.378(4) . ?
C1C C2C 1.363(5) . ?
C1C C3C 1.402(4) 2_776 ?
C2C C3C 1.388(4) . ?
C3C C1C 1.402(4) 2_776 ?
S1D O2D 1.5221(19) . ?
S1D C3D 1.760(3) . ?
S1D C4D 1.774(3) . ?
S1E O2E 1.507(2) . ?
S1E C3E 1.778(3) . ?
S1E C4E 1.786(3) . ?

loop_
_geom_hbond_atom_site_label_D
_geom_hbond_atom_site_label_H
_geom_hbond_atom_site_label_A
_geom_hbond_distance_DH
_geom_hbond_distance_HA
_geom_hbond_distance_DA
_geom_hbond_angle_DHA
_geom_hbond_site_symmetry_A
N21 H21 O2E 0.82(3) 1.91(3) 2.729(3) 172(3) .
N23 H23 O2D 0.88(4) 1.93(4) 2.808(3) 171(3) 1_545

loop_
_geom_torsion_atom_site_label_1
_geom_torsion_atom_site_label_2
_geom_torsion_atom_site_label_3
_geom_torsion_atom_site_label_4
_geom_torsion
_geom_torsion_site_symmetry_1
_geom_torsion_site_symmetry_2
_geom_torsion_site_symmetry_3
_geom_torsion_site_symmetry_4
_geom_torsion_publ_flag
C9 C1 C2 C7 0.7(3) . . . 2_665 ?
C11 C1 C2 C7 -179.3(2) . . . 2_665 ?
C2 C7 C8 C9 -0.1(3) 2_665 . . . ?
C2 C7 C8 C14 179.8(2) 2_665 . . . ?
C7 C8 C9 C9 -0.5(4) . . . 2_665 ?
C14 C8 C9 C9 179.7(2) . . . 2_665 ?
C7 C8 C9 C1 -180.0(2) . . . . ?
C14 C8 C9 C1 0.1(3) . . . . ?
C2 C1 C9 C9 -0.1(4) . . . 2_665 ?
C11 C1 C9 C9 179.9(3) . . . 2_665 ?
C2 C1 C9 C8 179.4(2) . . . . ?
C11 C1 C9 C8 -0.6(3) . . . . ?
C2 C1 C11 O12 0.1(4) . . . . ?
C9 C1 C11 O12 -179.9(2) . . . . ?
C2 C1 C11 N13 -179.2(2) . . . . ?
C9 C1 C11 N13 0.8(3) . . . . ?
O12 C11 N13 C14 180.0(2) . . . . ?
C1 C11 N13 C14 -0.7(3) . . . . ?
O12 C11 N13 C26 -2.6(3) . . . . ?
C1 C11 N13 C26 176.72(19) . . . . ?
C11 N13 C14 O15 179.7(2) . . . . ?
C26 N13 C14 O15 2.3(3) . . . . ?
C11 N13 C14 C8 0.3(3) . . . . ?
C26 N13 C14 C8 -177.11(19) . . . . ?
C7 C8 C14 O15 0.7(4) . . . . ?
C9 C8 C14 O15 -179.4(2) . . . . ?
C7 C8 C14 N13 -179.9(2) . . . . ?
C9 C8 C14 N13 0.0(3) . . . . ?
C26 N21 C22 O22 -176.8(2) . . . . ?
C26 N21 C22 N23 3.2(4) . . . . ?
O22 C22 N23 C24 175.9(2) . . . . ?
N21 C22 N23 C24 -4.1(4) . . . . ?
C22 N23 C24 O24 -177.6(2) . . . . ?
C22 N23 C24 C25 2.6(4) . . . . ?
O24 C24 C25 C26 180.0(2) . . . . ?
N23 C24 C25 C26 -0.2(3) . . . . ?
C24 C25 C26 N21 -0.4(4) . . . . ?
C24 C25 C26 N13 178.9(2) . . . . ?
C22 N21 C26 C25 -1.2(4) . . . . ?
C22 N21 C26 N13 179.4(2) . . . . ?
C14 N13 C26 C25 -83.7(3) . . . . ?
C11 N13 C26 C25 98.6(3) . . . . ?
C14 N13 C26 N21 95.6(2) . . . . ?
C11 N13 C26 N21 -82.1(3) . . . . ?
C6B C1B C2B C3B -1.1(4) . . . . ?
C1B C2B C3B C4B 0.6(4) . . . . ?
C2B C3B C4B C5B 0.4(4) . . . . ?
C3B C4B C5B C6B -0.8(4) . . . . ?
C4B C5B C6B C1B 0.3(4) . . . . ?
C2B C1B C6B C5B 0.6(4) . . . . ?
C3C C1C C2C C3C -0.7(5) 2_776 . . . ?
C1C C2C C3C C1C 0.7(5) . . . 2_776 ?
